data_4327081
loop_
_publ_author_name
'Marietjie Schutte'
'Gerdus Kemp'
'Hendrik G. Visser'
'Andreas Roodt'

_publ_section_title
;
 Tuning the Reactivity in Classic Low-Spin d6 Rhenium(I) Tricarbonyl
 Radiopharmaceutical Synthon by Selective Bidentate Ligand Variation
 (L,L'-Bid; L,L'=N,N', N,O, and O,O' Donor Atom Sets) in
 fac-[Re(CO)3(L,L'-Bid)(MeOH)]n Complexes
;
_journal_name_full 'Inorganic Chemistry'
_journal_page_first 12486
_journal_page_last 12498
_journal_paper_doi 10.1021/ic2013792
_journal_volume 50
_journal_year 2011
_chemical_formula_moiety 'C14 H8 N O8 Re, O'
_chemical_formula_sum 'C14 H8 N O9 Re'
_chemical_formula_weight 520.42
_chemical_name_systematic
;
 ?
;
_space_group_IT_number 14
_symmetry_cell_setting monoclinic
_symmetry_space_group_name_Hall '-P 2ybc'
_symmetry_space_group_name_H-M 'P 1 21/c 1'
_atom_sites_solution_hydrogens geom
_atom_sites_solution_primary direct
_atom_sites_solution_secondary difmap
_audit_creation_method SHELXL-97
_cell_angle_alpha 90.000(5)
_cell_angle_beta 100.701(5)
_cell_angle_gamma 90.000(5)
_cell_formula_units_Z 4
_cell_length_a 14.843(5)
_cell_length_b 13.975(5)
_cell_length_c 7.460(5)
_cell_measurement_reflns_used 2812
_cell_measurement_temperature 100(2)
_cell_measurement_theta_max 27.92
_cell_measurement_theta_min 2.79
_cell_volume 1520.5(13)
_computing_structure_refinement 'SHELXL-97 (Sheldrick, 2008)'
_diffrn_ambient_temperature 100(2)
_diffrn_measured_fraction_theta_full 0.994
_diffrn_measured_fraction_theta_max 0.994
_diffrn_measurement_device_type 'CCD area detector'
_diffrn_measurement_method 'phi and omega scans'
_diffrn_radiation_monochromator graphite
_diffrn_radiation_source 'fine-focus sealed tube'
_diffrn_radiation_type MoK\a
_diffrn_radiation_wavelength 0.71073
_diffrn_reflns_av_R_equivalents 0.0514
_diffrn_reflns_av_sigmaI/netI 0.0629
_diffrn_reflns_limit_h_max 19
_diffrn_reflns_limit_h_min -19
_diffrn_reflns_limit_k_max 13
_diffrn_reflns_limit_k_min -18
_diffrn_reflns_limit_l_max 9
_diffrn_reflns_limit_l_min -9
_diffrn_reflns_number 10297
_diffrn_reflns_theta_full 28.30
_diffrn_reflns_theta_max 28.30
_diffrn_reflns_theta_min 1.40
_exptl_absorpt_coefficient_mu 8.044
_exptl_absorpt_correction_T_max 0.618
_exptl_absorpt_correction_T_min 0.155
_exptl_absorpt_correction_type multi-scan
_exptl_crystal_colour red
_exptl_crystal_density_diffrn 2.273
_exptl_crystal_description plate
_exptl_crystal_F_000 984.0
_exptl_crystal_size_max 0.25
_exptl_crystal_size_mid 0.219
_exptl_crystal_size_min 0.06
_refine_diff_density_max 1.793
_refine_diff_density_min -1.230
_refine_diff_density_rms 0.219
_refine_ls_extinction_method none
_refine_ls_goodness_of_fit_ref 1.036
_refine_ls_hydrogen_treatment mixed
_refine_ls_matrix_type full
_refine_ls_number_parameters 221
_refine_ls_number_reflns 3754
_refine_ls_number_restraints 3
_refine_ls_restrained_S_all 1.036
_refine_ls_R_factor_all 0.0499
_refine_ls_R_factor_gt 0.0353
_refine_ls_shift/su_max 0.001
_refine_ls_shift/su_mean 0.000
_refine_ls_structure_factor_coef Fsqd
_refine_ls_weighting_details 'calc w=1/[\s^2^(Fo^2^)+(0.0143P)^2^+5.8156P] where P=(Fo^2^+2Fc^2^)/3'
_refine_ls_weighting_scheme calc
_refine_ls_wR_factor_gt 0.0726
_refine_ls_wR_factor_ref 0.0811
_reflns_number_gt 2963
_reflns_number_total 3754
_reflns_threshold_expression >2\s(I)
_cod_data_source_file ic2013792_si_001_2.cif
_cod_data_source_block quin-H2O
_cod_original_sg_symbol_Hall '-P 2ybc '
_cod_original_sg_symbol_H-M 'P 1 21/c 1 '
_cod_database_code 4327081

loop_
_symmetry_equiv_pos_as_xyz
'x, y, z'
'-x, y+1/2, -z+1/2'
'-x, -y, -z'
'x, -y-1/2, z-1/2'

loop_
_atom_site_label
_atom_site_type_symbol
_atom_site_fract_x
_atom_site_fract_y
_atom_site_fract_z
_atom_site_U_iso_or_equiv
_atom_site_adp_type
_atom_site_occupancy
_atom_site_symmetry_multiplicity
_atom_site_calc_flag
_atom_site_refinement_flags
Re1 Re 0.218981(15) 0.080542(16) 0.90515(3) 0.01527(8) Uani 1 1 d .
O4 O 0.3329(3) 0.0808(3) 1.1292(5) 0.0171(8) Uani 1 1 d .
N1 N 0.2577(3) -0.0723(3) 0.9475(6) 0.0123(9) Uani 1 1 d .
C16 C 0.2111(4) -0.1536(4) 0.8777(7) 0.0122(11) Uani 1 1 d .
C21 C 0.1213(4) -0.1457(4) 0.7762(7) 0.0163(12) Uani 1 1 d .
H21 H 0.0954 -0.0853 0.7527 0.020 Uiso 1 1 calc R
C22 C 0.0714(4) -0.2248(5) 0.7114(8) 0.0207(13) Uani 1 1 d .
H22 H 0.0118 -0.2181 0.6469 0.025 Uiso 1 1 calc R
C23 C 0.1107(4) -0.3165(5) 0.7427(7) 0.0196(13) Uani 1 1 d .
H23 H 0.0772 -0.3700 0.6955 0.023 Uiso 1 1 calc R
C24 C 0.1971(4) -0.3280(4) 0.8410(7) 0.0139(8) Uani 1 1 d .
H24 H 0.2216 -0.3891 0.8615 0.017 Uiso 1 1 calc R
C15 C 0.2499(4) -0.2469(4) 0.9124(7) 0.0139(8) Uani 1 1 d .
C14 C 0.3412(4) -0.2533(4) 1.0180(7) 0.0133(11) Uani 1 1 d .
C13 C 0.3849(4) -0.1708(4) 1.0857(7) 0.0149(12) Uani 1 1 d .
H13 H 0.4442 -0.1736 1.1532 0.018 Uiso 1 1 calc R
C12 C 0.3402(4) -0.0822(4) 1.0529(7) 0.0130(11) Uani 1 1 d .
C11 C 0.3832(4) 0.0065(4) 1.1509(8) 0.0169(12) Uani 1 1 d .
O3 O 0.0657(3) 0.0678(3) 1.1269(7) 0.0335(8) Uani 1 1 d .
C3 C 0.1236(4) 0.0739(4) 1.0437(8) 0.0195(13) Uani 1 1 d .
O1 O 0.1951(3) 0.2981(4) 0.8850(6) 0.0335(8) Uani 1 1 d .
C1 C 0.2060(4) 0.2158(5) 0.8934(8) 0.0240(14) Uani 1 1 d .
C2 C 0.1277(4) 0.0783(5) 0.6894(8) 0.0225(13) Uani 1 1 d .
O6 O 0.3366(3) 0.0811(3) 0.7683(6) 0.0241(10) Uani 1 1 d D
O2 O 0.0704(3) 0.0779(4) 0.5614(6) 0.0343(12) Uani 1 1 d .
C17 C 0.3864(4) -0.3479(4) 1.0709(7) 0.0140(11) Uani 1 1 d .
O8 O 0.3413(3) -0.4174(3) 1.0944(7) 0.0275(10) Uani 1 1 d .
O5 O 0.4585(3) -0.0001(3) 1.2521(6) 0.0222(10) Uani 1 1 d .
O7 O 0.4748(3) -0.3461(3) 1.0986(7) 0.0302(11) Uani 1 1 d .
H7 H 0.4948 -0.3998 1.1267 0.045 Uiso 1 1 calc R
O9 O 0.4020(4) 0.2306(4) 0.6249(8) 0.0532(15) Uani 1 1 d .
H6B H 0.358(4) 0.134(2) 0.725(8) 0.036(16) Uiso 1 1 d D
H6A H 0.349(5) 0.036(3) 0.700(7) 0.036(16) Uiso 1 1 d D

loop_
_atom_site_aniso_label
_atom_site_aniso_U_11
_atom_site_aniso_U_22
_atom_site_aniso_U_33
_atom_site_aniso_U_23
_atom_site_aniso_U_13
_atom_site_aniso_U_12
Re1 0.01615(12) 0.00895(13) 0.01974(13) 0.00082(10) 0.00082(8) 0.00421(10)
O4 0.0155(19) 0.008(2) 0.025(2) 0.0001(17) -0.0012(16) 0.0035(17)
N1 0.012(2) 0.011(3) 0.014(2) 0.0010(19) 0.0032(17) 0.0013(19)
C16 0.011(3) 0.013(3) 0.013(3) 0.000(2) 0.003(2) 0.000(2)
C21 0.009(3) 0.018(3) 0.020(3) 0.005(2) 0.000(2) 0.005(2)
C22 0.019(3) 0.023(4) 0.018(3) 0.002(3) -0.001(2) -0.001(3)
C23 0.022(3) 0.017(3) 0.019(3) -0.007(3) 0.002(2) -0.006(3)
C24 0.0205(19) 0.005(2) 0.0166(18) 0.0008(16) 0.0047(15) -0.0017(17)
C15 0.0205(19) 0.005(2) 0.0166(18) 0.0008(16) 0.0047(15) -0.0017(17)
C14 0.014(2) 0.009(3) 0.018(3) 0.004(2) 0.004(2) 0.004(2)
C13 0.013(3) 0.009(3) 0.021(3) 0.000(2) 0.000(2) -0.003(2)
C12 0.011(2) 0.009(3) 0.020(3) 0.005(2) 0.003(2) -0.001(2)
C11 0.016(3) 0.011(3) 0.024(3) 0.000(2) 0.003(2) -0.002(2)
O3 0.036(2) 0.021(2) 0.043(2) -0.0010(16) 0.0064(16) 0.0083(16)
C3 0.014(3) 0.019(3) 0.021(3) -0.003(3) -0.007(2) 0.001(3)
O1 0.036(2) 0.021(2) 0.043(2) -0.0010(16) 0.0064(16) 0.0083(16)
C1 0.024(3) 0.019(3) 0.028(3) 0.002(3) 0.001(3) 0.005(3)
C2 0.027(3) 0.018(3) 0.022(3) 0.004(3) 0.004(3) 0.004(3)
O6 0.028(2) 0.011(2) 0.038(3) -0.004(2) 0.017(2) -0.002(2)
O2 0.028(3) 0.041(3) 0.028(2) 0.008(2) -0.009(2) -0.001(2)
C17 0.020(3) 0.010(3) 0.014(3) -0.002(2) 0.007(2) 0.004(2)
O8 0.021(2) 0.012(2) 0.050(3) 0.011(2) 0.007(2) -0.0008(19)
O5 0.013(2) 0.012(2) 0.038(2) -0.0027(19) -0.0058(18) 0.0007(17)
O7 0.016(2) 0.013(2) 0.059(3) 0.012(2) 0.001(2) 0.0031(19)
O9 0.052(4) 0.038(4) 0.067(4) 0.002(3) 0.005(3) 0.003(3)

loop_
_atom_type_symbol
_atom_type_description
_atom_type_scat_dispersion_real
_atom_type_scat_dispersion_imag
_atom_type_scat_source
C C 0.0033 0.0016 'International Tables Vol C Tables 4.2.6.8 and 6.1.1.4'
H H 0.0000 0.0000 'International Tables Vol C Tables 4.2.6.8 and 6.1.1.4'
N N 0.0061 0.0033 'International Tables Vol C Tables 4.2.6.8 and 6.1.1.4'
O O 0.0106 0.0060 'International Tables Vol C Tables 4.2.6.8 and 6.1.1.4'
Re Re -1.0185 7.2310 'International Tables Vol C Tables 4.2.6.8 and 6.1.1.4'

loop_
_geom_angle_atom_site_label_1
_geom_angle_atom_site_label_2
_geom_angle_atom_site_label_3
_geom_angle
C1 Re1 C2 85.8(3)
C1 Re1 C3 89.7(3)
C2 Re1 C3 88.5(3)
C1 Re1 O4 95.3(2)
C2 Re1 O4 173.7(2)
C3 Re1 O4 97.8(2)
C1 Re1 O6 93.3(2)
C2 Re1 O6 96.4(2)
C3 Re1 O6 174.5(2)
O4 Re1 O6 77.34(17)
C1 Re1 N1 170.1(2)
C2 Re1 N1 103.3(2)
C3 Re1 N1 94.3(2)
O4 Re1 N1 75.24(16)
O6 Re1 N1 82.03(16)
C11 O4 Re1 117.2(4)
C12 N1 C16 118.6(5)
C12 N1 Re1 111.6(4)
C16 N1 Re1 129.8(4)
N1 C16 C21 119.7(5)
N1 C16 C15 121.7(5)
C21 C16 C15 118.6(5)
C22 C21 C16 121.5(6)
C22 C21 H21 119.3
C16 C21 H21 119.3
C21 C22 C23 119.8(5)
C21 C22 H22 120.1
C23 C22 H22 120.1
C24 C23 C22 121.0(6)
C24 C23 H23 119.5
C22 C23 H23 119.5
C23 C24 C15 120.3(5)
C23 C24 H24 119.8
C15 C24 H24 119.8
C24 C15 C16 118.8(5)
C24 C15 C14 123.5(5)
C16 C15 C14 117.6(5)
C13 C14 C15 118.9(5)
C13 C14 C17 119.0(5)
C15 C14 C17 121.9(5)
C14 C13 C12 120.0(5)
C14 C13 H13 120.0
C12 C13 H13 120.0
N1 C12 C13 123.1(5)
N1 C12 C11 117.2(5)
C13 C12 C11 119.5(5)
O5 C11 O4 125.8(6)
O5 C11 C12 119.1(5)
O4 C11 C12 114.9(5)
O3 C3 Re1 178.6(6)
O1 C1 Re1 177.9(6)
O2 C2 Re1 178.0(6)
Re1 O6 H6B 123(4)
Re1 O6 H6A 124(4)
H6B O6 H6A 106(3)
O8 C17 O7 124.5(5)
O8 C17 C14 120.8(5)
O7 C17 C14 114.6(5)
C17 O7 H7 109.5

loop_
_geom_bond_atom_site_label_1
_geom_bond_atom_site_label_2
_geom_bond_distance
Re1 C1 1.900(7)
Re1 C2 1.902(6)
Re1 C3 1.904(6)
Re1 O4 2.145(4)
Re1 O6 2.180(4)
Re1 N1 2.219(5)
O4 C11 1.273(7)
N1 C12 1.334(7)
N1 C16 1.381(7)
C16 C21 1.410(7)
C16 C15 1.430(8)
C21 C22 1.368(8)
C21 H21 0.9300
C22 C23 1.410(9)
C22 H22 0.9300
C23 C24 1.363(8)
C23 H23 0.9300
C24 C15 1.425(8)
C24 H24 0.9300
C15 C14 1.437(7)
C14 C13 1.373(8)
C14 C17 1.503(8)
C13 C12 1.404(7)
C13 H13 0.9300
C12 C11 1.518(8)
C11 O5 1.230(7)
O3 C3 1.153(7)
O1 C1 1.163(8)
C2 O2 1.155(7)
O6 H6B 0.89(4)
O6 H6A 0.85(5)
C17 O8 1.211(7)
C17 O7 1.290(7)
O7 H7 0.8200

loop_
_geom_hbond_atom_site_label_D
_geom_hbond_atom_site_label_H
_geom_hbond_atom_site_label_A
_geom_hbond_distance_DH
_geom_hbond_distance_HA
_geom_hbond_distance_DA
_geom_hbond_angle_DHA
_geom_hbond_site_symmetry_A
O6 H6A O8 0.85(5) 1.83(2) 2.638(6) 158(6) 4
O6 H6B O9 0.89(4) 1.73(2) 2.615(7) 174(6) .
O7 H7 O5 0.82 1.74 2.539(6) 163.8 2_647
C24 H24 O8 0.93 2.28 2.865(7) 120.8 .
